data_7007296
loop_
_publ_author_name
'Antunes, Maria Augusta'
'Dias, Marta'
'Monteiro, Bernardo'
'Domingos, Angela'
'Santos, Isabel C.'
'Marques, No\'emia'

_publ_section_title
;
 Synthesis and reactivity of uranium(IV) amide complexes supported by a
 triamidotriazacyclononane ligand.
;
_journal_issue 27
_journal_name_full 'Dalton transactions (Cambridge, England : 2003)'
_journal_page_first 3368
_journal_page_last 3374
_journal_paper_doi 10.1039/b603000a
_journal_year 2006
_chemical_formula_sum 'C35 H49 N7 S Si3 U'
_chemical_formula_weight 922.17
_chemical_name_systematic
;
?
;
_space_group_IT_number 14
_symmetry_cell_setting monoclinic
_symmetry_space_group_name_Hall '-P 2yn'
_symmetry_space_group_name_H-M 'P 1 21/n 1'
_atom_sites_solution_hydrogens geom
_atom_sites_solution_primary direct
_atom_sites_solution_secondary difmap
_audit_creation_method SHELXL-97
_cell_angle_alpha 90.00
_cell_angle_beta 94.273(15)
_cell_angle_gamma 90.00
_cell_formula_units_Z 4
_cell_length_a 14.213(3)
_cell_length_b 17.6693(17)
_cell_length_c 15.321(3)
_cell_measurement_reflns_used 25
_cell_measurement_temperature 295(2)
_cell_measurement_theta_max 10
_cell_measurement_theta_min 8
_cell_volume 3836.9(12)
_computing_cell_refinement 'CAD4 Software (Enraf-Nonius,1994) '
_computing_data_collection 'CAD4 Software (Enraf-Nonius,1994) '
_computing_data_reduction 'XCAD4 (Harms & Wocadlo, 1995)'
_computing_molecular_graphics 'ORTEP3 (Farrugia, 1997)'
_computing_publication_material 'WinGX (Farrugia, 1999)'
_computing_structure_refinement 'SHELXL-97 (Sheldrick, 1997)'
_computing_structure_solution 'SIR97 (Altomare, 1999)'
_diffrn_ambient_temperature 295(2)
_diffrn_measured_fraction_theta_full 0.995
_diffrn_measured_fraction_theta_max 0.995
_diffrn_measurement_device_type cad4
_diffrn_measurement_method \w-2\q
_diffrn_radiation_monochromator graphite
_diffrn_radiation_source 'fine-focus sealed tube'
_diffrn_radiation_type MoK\a
_diffrn_radiation_wavelength 0.71073
_diffrn_reflns_av_R_equivalents 0.0453
_diffrn_reflns_av_sigmaI/netI 0.0779
_diffrn_reflns_limit_h_max 16
_diffrn_reflns_limit_h_min 0
_diffrn_reflns_limit_k_max 0
_diffrn_reflns_limit_k_min -20
_diffrn_reflns_limit_l_max 18
_diffrn_reflns_limit_l_min -18
_diffrn_reflns_number 6975
_diffrn_reflns_theta_full 24.98
_diffrn_reflns_theta_max 24.98
_diffrn_reflns_theta_min 1.84
_diffrn_standards_interval_count 300
_diffrn_standards_interval_time 3600
_diffrn_standards_number 5
_exptl_absorpt_coefficient_mu 4.413
_exptl_absorpt_correction_T_max 0.5258
_exptl_absorpt_correction_T_min 0.3619
_exptl_absorpt_correction_type psi-scan
_exptl_absorpt_process_details 'psi-scan (North,1968)'
_exptl_crystal_colour brown
_exptl_crystal_density_diffrn 1.596
_exptl_crystal_density_method 'not measured'
_exptl_crystal_description prism
_exptl_crystal_F_000 1832
_exptl_crystal_size_max 0.45
_exptl_crystal_size_mid 0.25
_exptl_crystal_size_min 0.15
_refine_diff_density_max 2.275
_refine_diff_density_min -2.199
_refine_diff_density_rms 0.161
_refine_ls_extinction_method none
_refine_ls_goodness_of_fit_ref 0.992
_refine_ls_hydrogen_treatment constr
_refine_ls_matrix_type full
_refine_ls_number_parameters 424
_refine_ls_number_reflns 6689
_refine_ls_number_restraints 0
_refine_ls_restrained_S_all 0.992
_refine_ls_R_factor_all 0.0915
_refine_ls_R_factor_gt 0.0509
_refine_ls_shift/su_max 0.001
_refine_ls_shift/su_mean 0.000
_refine_ls_structure_factor_coef Fsqd
_refine_ls_weighting_details 'calc w=1/[\s^2^(Fo^2^)+(0.0545P)^2^+0.0000P] where P=(Fo^2^+2Fc^2^)/3'
_refine_ls_weighting_scheme calc
_refine_ls_wR_factor_gt 0.0995
_refine_ls_wR_factor_ref 0.1088
_reflns_number_gt 4637
_reflns_number_total 6689
_reflns_threshold_expression >2sigma(I)
_cod_data_source_file b603000a.txt
_cod_data_source_block U(TACN)SPY
_cod_original_cell_volume 3837.1(11)
_cod_original_sg_symbol_H-M P21/n
_cod_database_code 7007296

loop_
_symmetry_equiv_pos_as_xyz
'x, y, z'
'-x+1/2, y+1/2, -z+1/2'
'-x, -y, -z'
'x-1/2, -y-1/2, z-1/2'

loop_
_atom_site_label
_atom_site_type_symbol
_atom_site_fract_x
_atom_site_fract_y
_atom_site_fract_z
_atom_site_U_iso_or_equiv
_atom_site_adp_type
_atom_site_occupancy
_atom_site_symmetry_multiplicity
_atom_site_calc_flag
_atom_site_refinement_flags
_atom_site_disorder_assembly
_atom_site_disorder_group
U1 U 0.93490(2) 0.223077(17) 0.25921(2) 0.02622(11) Uani 1 1 d . . .
S1 S 1.10013(17) 0.26713(14) 0.36758(15) 0.0435(6) Uani 1 1 d . . .
N1 N 1.0199(5) 0.1114(4) 0.2470(4) 0.0316(17) Uani 1 1 d . . .
N2 N 0.8576(5) 0.2163(4) 0.1197(4) 0.0338(16) Uani 1 1 d . . .
N3 N 0.8949(5) 0.3488(4) 0.2746(4) 0.0361(18) Uani 1 1 d . . .
N4 N 0.7598(5) 0.1758(4) 0.2520(4) 0.0292(16) Uani 1 1 d . . .
N5 N 0.8428(5) 0.2595(4) 0.4005(4) 0.0313(17) Uani 1 1 d . . .
N6 N 0.9099(5) 0.1095(4) 0.3804(4) 0.0325(17) Uani 1 1 d . . .
N7 N 1.0723(5) 0.2917(4) 0.1981(5) 0.0381(18) Uani 1 1 d . . .
Si1 Si 1.00620(18) 0.06112(13) 0.33976(16) 0.0342(6) Uani 1 1 d . . .
Si2 Si 0.74307(17) 0.19797(13) 0.13765(16) 0.0327(6) Uani 1 1 d . . .
Si3 Si 0.85429(18) 0.35776(13) 0.37659(16) 0.0328(6) Uani 1 1 d . . .
C1 C 0.6986(6) 0.2141(5) 0.3108(6) 0.036(2) Uani 1 1 d . . .
H1A H 0.6435 0.1826 0.3167 0.043 Uiso 1 1 calc R . .
H1B H 0.6770 0.2611 0.2835 0.043 Uiso 1 1 calc R . .
C2 C 0.7438(6) 0.2322(5) 0.4035(6) 0.039(2) Uani 1 1 d . . .
H2A H 0.7067 0.2706 0.4303 0.047 Uiso 1 1 calc R . .
H2B H 0.7433 0.1870 0.4394 0.047 Uiso 1 1 calc R . .
C3 C 0.9023(7) 0.2272(5) 0.4754(5) 0.041(2) Uani 1 1 d . . .
H3A H 0.8736 0.2391 0.5293 0.049 Uiso 1 1 calc R . .
H3B H 0.9638 0.2512 0.4781 0.049 Uiso 1 1 calc R . .
C4 C 0.9152(7) 0.1412(5) 0.4696(5) 0.040(2) Uani 1 1 d . . .
H4A H 0.9761 0.1282 0.4985 0.048 Uiso 1 1 calc R . .
H4B H 0.8673 0.1170 0.5019 0.048 Uiso 1 1 calc R . .
C5 C 0.8148(7) 0.0721(5) 0.3576(6) 0.044(2) Uani 1 1 d . . .
H5A H 0.8227 0.0176 0.3598 0.053 Uiso 1 1 calc R . .
H5B H 0.7720 0.0860 0.4013 0.053 Uiso 1 1 calc R . .
C6 C 0.7711(6) 0.0940(5) 0.2682(6) 0.036(2) Uani 1 1 d . . .
H6A H 0.8098 0.0733 0.2244 0.043 Uiso 1 1 calc R . .
H6B H 0.7095 0.0704 0.2599 0.043 Uiso 1 1 calc R . .
C10 C 1.0934(7) 0.0864(5) 0.1964(6) 0.037(2) Uani 1 1 d . . .
C11 C 1.0787(8) 0.0264(5) 0.1377(6) 0.050(3) Uani 1 1 d . . .
H11 H 1.0195 0.0039 0.1295 0.060 Uiso 1 1 calc R . .
C12 C 1.1533(9) 0.0003(6) 0.0913(7) 0.063(3) Uani 1 1 d . . .
H12 H 1.1430 -0.0389 0.0511 0.075 Uiso 1 1 calc R . .
C13 C 1.2410(8) 0.0314(7) 0.1043(7) 0.059(3) Uani 1 1 d . . .
H13 H 1.2910 0.0122 0.0753 0.071 Uiso 1 1 calc R . .
C14 C 1.2542(8) 0.0908(7) 0.1600(8) 0.065(3) Uani 1 1 d . . .
H14 H 1.3131 0.1137 0.1673 0.078 Uiso 1 1 calc R . .
C15 C 1.1823(7) 0.1172(6) 0.2052(7) 0.049(3) Uani 1 1 d . . .
H15 H 1.1937 0.1575 0.2435 0.059 Uiso 1 1 calc R . .
C20 C 0.8886(6) 0.2202(5) 0.0355(5) 0.036(2) Uani 1 1 d . . .
C21 C 0.8475(7) 0.2696(6) -0.0294(6) 0.053(3) Uani 1 1 d . . .
H21 H 0.7982 0.3012 -0.0159 0.063 Uiso 1 1 calc R . .
C22 C 0.8785(9) 0.2716(8) -0.1106(8) 0.079(4) Uani 1 1 d . . .
H22 H 0.8476 0.3031 -0.1521 0.095 Uiso 1 1 calc R . .
C23 C 0.9523(10) 0.2304(9) -0.1345(7) 0.084(5) Uani 1 1 d . . .
H23 H 0.9739 0.2337 -0.1902 0.101 Uiso 1 1 calc R . .
C24 C 0.9941(8) 0.1825(7) -0.0706(8) 0.068(3) Uani 1 1 d . . .
H24 H 1.0439 0.1517 -0.0847 0.082 Uiso 1 1 calc R . .
C25 C 0.9648(6) 0.1793(6) 0.0115(6) 0.045(2) Uani 1 1 d . . .
H25 H 0.9972 0.1485 0.0528 0.054 Uiso 1 1 calc R . .
C30 C 0.9152(6) 0.4116(4) 0.2226(6) 0.031(2) Uani 1 1 d . . .
C31 C 0.8763(7) 0.4183(5) 0.1377(6) 0.046(2) Uani 1 1 d . . .
H31 H 0.8345 0.3813 0.1156 0.055 Uiso 1 1 calc R . .
C32 C 0.8971(8) 0.4778(6) 0.0849(7) 0.061(3) Uani 1 1 d . . .
H32 H 0.8690 0.4804 0.0282 0.073 Uiso 1 1 calc R . .
C33 C 0.9585(8) 0.5333(6) 0.1144(8) 0.062(3) Uani 1 1 d . . .
H33 H 0.9755 0.5722 0.0778 0.074 Uiso 1 1 calc R . .
C34 C 0.9937(8) 0.5293(6) 0.1992(8) 0.062(3) Uani 1 1 d . . .
H34 H 1.0315 0.5685 0.2222 0.074 Uiso 1 1 calc R . .
C35 C 0.9753(7) 0.4697(5) 0.2513(7) 0.050(3) Uani 1 1 d . . .
H35 H 1.0038 0.4678 0.3079 0.060 Uiso 1 1 calc R . .
C41 C 0.6578(7) 0.2766(5) 0.1215(6) 0.052(3) Uani 1 1 d . . .
H41A H 0.5961 0.2593 0.1335 0.077 Uiso 1 1 calc R . .
H41B H 0.6567 0.2941 0.0621 0.077 Uiso 1 1 calc R . .
H41C H 0.6764 0.3174 0.1605 0.077 Uiso 1 1 calc R . .
C42 C 0.6931(7) 0.1172(5) 0.0732(6) 0.054(3) Uani 1 1 d . . .
H42A H 0.6287 0.1095 0.0861 0.081 Uiso 1 1 calc R . .
H42B H 0.7291 0.0724 0.0881 0.081 Uiso 1 1 calc R . .
H42C H 0.6956 0.1277 0.0119 0.081 Uiso 1 1 calc R . .
C51 C 0.7380(7) 0.4070(5) 0.3715(6) 0.043(2) Uani 1 1 d . . .
H51A H 0.7170 0.4112 0.4294 0.065 Uiso 1 1 calc R . .
H51B H 0.6928 0.3785 0.3353 0.065 Uiso 1 1 calc R . .
H51C H 0.7444 0.4566 0.3471 0.065 Uiso 1 1 calc R . .
C52 C 0.9334(7) 0.4049(5) 0.4638(6) 0.046(3) Uani 1 1 d . . .
H52A H 0.9024 0.4066 0.5173 0.069 Uiso 1 1 calc R . .
H52B H 0.9473 0.4555 0.4458 0.069 Uiso 1 1 calc R . .
H52C H 0.9911 0.3768 0.4729 0.069 Uiso 1 1 calc R . .
C61 C 1.1118(6) 0.0626(5) 0.4199(6) 0.044(2) Uani 1 1 d . . .
H61A H 1.0993 0.0330 0.4703 0.066 Uiso 1 1 calc R . .
H61B H 1.1254 0.1138 0.4376 0.066 Uiso 1 1 calc R . .
H61C H 1.1650 0.0417 0.3932 0.066 Uiso 1 1 calc R . .
C62 C 0.9793(7) -0.0407(5) 0.3178(6) 0.051(3) Uani 1 1 d . . .
H62A H 0.9727 -0.0665 0.3721 0.076 Uiso 1 1 calc R . .
H62B H 1.0299 -0.0632 0.2886 0.076 Uiso 1 1 calc R . .
H62C H 0.9217 -0.0448 0.2813 0.076 Uiso 1 1 calc R . .
C70 C 1.0911(7) 0.3258(5) 0.1228(7) 0.047(3) Uani 1 1 d . . .
H70 H 1.0511 0.3166 0.0730 0.056 Uiso 1 1 calc R . .
C71 C 1.1658(8) 0.3734(6) 0.1157(8) 0.066(3) Uani 1 1 d . . .
H71 H 1.1768 0.3956 0.0624 0.080 Uiso 1 1 calc R . .
C72 C 1.2242(8) 0.3878(6) 0.1889(9) 0.071(4) Uani 1 1 d . . .
H72 H 1.2753 0.4202 0.1853 0.085 Uiso 1 1 calc R . .
C73 C 1.2084(7) 0.3554(5) 0.2663(8) 0.052(3) Uani 1 1 d . . .
H73 H 1.2499 0.3638 0.3153 0.063 Uiso 1 1 calc R . .
C74 C 1.1288(6) 0.3090(5) 0.2723(6) 0.038(2) Uani 1 1 d . . .

loop_
_atom_site_aniso_label
_atom_site_aniso_U_11
_atom_site_aniso_U_22
_atom_site_aniso_U_33
_atom_site_aniso_U_23
_atom_site_aniso_U_13
_atom_site_aniso_U_12
U1 0.02558(17) 0.02594(16) 0.02573(16) 0.00196(16) -0.00761(11) -0.00040(17)
S1 0.0389(13) 0.0501(15) 0.0388(13) -0.0029(12) -0.0149(10) -0.0041(12)
N1 0.028(4) 0.034(4) 0.031(4) -0.003(3) -0.008(3) -0.003(3)
N2 0.032(4) 0.046(4) 0.023(4) 0.004(3) -0.006(3) 0.000(4)
N3 0.043(5) 0.028(4) 0.035(4) 0.004(3) -0.008(4) -0.003(3)
N4 0.027(4) 0.028(4) 0.030(4) 0.002(3) -0.010(3) 0.003(3)
N5 0.031(4) 0.025(4) 0.036(4) 0.004(3) -0.007(3) 0.002(3)
N6 0.037(4) 0.029(4) 0.029(4) 0.007(3) -0.008(3) 0.005(3)
N7 0.035(4) 0.042(5) 0.038(4) 0.003(4) 0.002(3) -0.005(3)
Si1 0.0365(15) 0.0307(13) 0.0335(14) 0.0033(11) -0.0108(11) 0.0039(11)
Si2 0.0299(14) 0.0343(13) 0.0321(14) 0.0006(10) -0.0104(11) 0.0003(10)
Si3 0.0349(14) 0.0304(13) 0.0318(14) -0.0022(10) -0.0057(11) -0.0006(11)
C1 0.026(5) 0.037(5) 0.043(5) -0.001(4) -0.005(4) 0.001(4)
C2 0.041(5) 0.040(5) 0.036(5) 0.007(4) 0.002(4) 0.004(5)
C3 0.047(6) 0.048(5) 0.025(4) 0.010(5) -0.009(4) 0.004(5)
C4 0.045(6) 0.049(6) 0.025(5) 0.014(4) -0.006(4) 0.010(5)
C5 0.039(6) 0.038(5) 0.055(7) 0.014(5) -0.005(5) -0.002(4)
C6 0.029(5) 0.041(5) 0.036(5) 0.002(4) -0.004(4) -0.001(4)
C10 0.047(6) 0.038(5) 0.026(5) 0.006(4) 0.000(4) 0.009(5)
C11 0.054(7) 0.046(6) 0.050(6) -0.004(5) 0.006(5) -0.003(5)
C12 0.094(10) 0.043(6) 0.052(7) -0.013(5) 0.016(7) 0.010(6)
C13 0.039(7) 0.073(8) 0.068(8) 0.009(6) 0.023(6) 0.024(6)
C14 0.036(6) 0.075(8) 0.085(9) -0.009(7) 0.009(6) 0.007(6)
C15 0.043(6) 0.053(6) 0.052(6) -0.009(5) -0.003(5) 0.002(5)
C20 0.027(5) 0.050(5) 0.031(5) -0.001(5) -0.010(4) -0.010(5)
C21 0.047(6) 0.078(7) 0.032(5) 0.013(6) -0.007(4) 0.005(6)
C22 0.063(8) 0.128(12) 0.045(7) 0.025(8) -0.007(6) -0.016(9)
C23 0.072(9) 0.146(13) 0.036(7) -0.014(8) 0.021(6) -0.050(10)
C24 0.049(7) 0.098(9) 0.058(8) -0.021(7) 0.006(6) 0.002(7)
C25 0.029(5) 0.063(7) 0.043(6) -0.003(5) -0.005(4) -0.004(5)
C30 0.032(5) 0.023(4) 0.039(5) 0.003(4) 0.009(4) 0.005(4)
C31 0.055(7) 0.045(6) 0.039(6) 0.004(5) 0.004(5) 0.003(5)
C32 0.081(9) 0.057(7) 0.045(7) 0.025(5) 0.004(6) 0.010(6)
C33 0.067(8) 0.044(6) 0.077(9) 0.020(6) 0.026(7) 0.001(6)
C34 0.067(8) 0.041(6) 0.077(9) 0.011(6) 0.002(7) -0.017(6)
C35 0.048(6) 0.045(6) 0.056(7) 0.010(5) -0.008(5) -0.016(5)
C41 0.048(6) 0.056(6) 0.048(6) 0.022(6) -0.010(5) 0.005(6)
C42 0.061(7) 0.049(6) 0.047(6) -0.002(5) -0.025(5) -0.010(5)
C51 0.050(6) 0.036(5) 0.043(6) -0.002(4) -0.010(5) 0.011(5)
C52 0.042(6) 0.039(5) 0.056(7) -0.010(5) -0.008(5) -0.005(5)
C61 0.041(6) 0.048(6) 0.040(6) 0.004(4) -0.017(5) 0.006(5)
C62 0.060(7) 0.040(6) 0.050(6) 0.002(5) -0.007(5) -0.006(5)
C70 0.042(6) 0.040(6) 0.061(7) 0.004(5) 0.012(5) 0.001(5)
C71 0.066(8) 0.057(7) 0.079(9) 0.014(6) 0.023(7) -0.010(6)
C72 0.045(7) 0.057(7) 0.112(11) 0.008(7) 0.015(7) -0.026(6)
C73 0.030(6) 0.051(6) 0.074(8) 0.006(6) -0.009(5) -0.020(5)
C74 0.027(5) 0.034(5) 0.050(6) -0.006(4) -0.005(4) 0.003(4)

loop_
_atom_type_symbol
_atom_type_description
_atom_type_scat_dispersion_real
_atom_type_scat_dispersion_imag
_atom_type_scat_source
C C 0.0033 0.0016 'International Tables Vol C Tables 4.2.6.8 and 6.1.1.4'
H H 0.0000 0.0000 'International Tables Vol C Tables 4.2.6.8 and 6.1.1.4'
N N 0.0061 0.0033 'International Tables Vol C Tables 4.2.6.8 and 6.1.1.4'
S S 0.1246 0.1234 'International Tables Vol C Tables 4.2.6.8 and 6.1.1.4'
U U -9.6767 9.6646 'International Tables Vol C Tables 4.2.6.8 and 6.1.1.4'
Si Si 0.0817 0.0704 'International Tables Vol C Tables 4.2.6.8 and 6.1.1.4'

loop_
_geom_angle_atom_site_label_1
_geom_angle_atom_site_label_2
_geom_angle_atom_site_label_3
_geom_angle
_geom_angle_site_symmetry_1
_geom_angle_site_symmetry_3
_geom_angle_publ_flag
N3 U1 N1 163.1(2) . . ?
N3 U1 N2 92.3(2) . . ?
N1 U1 N2 95.4(2) . . ?
N3 U1 N7 77.3(2) . . ?
N1 U1 N7 87.5(2) . . ?
N2 U1 N7 90.6(2) . . ?
N3 U1 N4 94.0(2) . . ?
N1 U1 N4 102.9(2) . . ?
N2 U1 N4 64.1(2) . . ?
N7 U1 N4 153.1(2) . . ?
N3 U1 N5 63.2(2) . . ?
N1 U1 N5 123.6(2) . . ?
N2 U1 N5 121.7(2) . . ?
N7 U1 N5 128.1(2) . . ?
N4 U1 N5 65.9(2) . . ?
N3 U1 N6 125.6(2) . . ?
N1 U1 N6 62.2(2) . . ?
N2 U1 N6 120.0(2) . . ?
N7 U1 N6 137.1(2) . . ?
N4 U1 N6 68.2(2) . . ?
N5 U1 N6 62.62(19) . . ?
N3 U1 S1 82.98(18) . . ?
N1 U1 S1 82.53(17) . . ?
N2 U1 S1 148.25(18) . . ?
N7 U1 S1 57.74(18) . . ?
N4 U1 S1 147.32(15) . . ?
N5 U1 S1 84.06(15) . . ?
N6 U1 S1 87.10(15) . . ?
N3 U1 Si2 89.26(17) . . ?
N1 U1 Si2 105.00(16) . . ?
N2 U1 Si2 30.80(17) . . ?
N7 U1 Si2 119.69(17) . . ?
N4 U1 Si2 33.88(15) . . ?
N5 U1 Si2 93.24(15) . . ?
N6 U1 Si2 98.18(15) . . ?
S1 U1 Si2 172.19(6) . . ?
N3 U1 Si3 30.43(18) . . ?
N1 U1 Si3 150.85(17) . . ?
N2 U1 Si3 112.59(18) . . ?
N7 U1 Si3 99.65(17) . . ?
N4 U1 Si3 83.32(15) . . ?
N5 U1 Si3 33.39(14) . . ?
N6 U1 Si3 95.26(15) . . ?
S1 U1 Si3 77.80(7) . . ?
Si2 U1 Si3 95.91(6) . . ?
N3 U1 Si1 151.75(17) . . ?
N1 U1 Si1 30.11(18) . . ?
N2 U1 Si1 114.52(18) . . ?
N7 U1 Si1 109.52(17) . . ?
N4 U1 Si1 90.20(14) . . ?
N5 U1 Si1 93.53(14) . . ?
N6 U1 Si1 32.92(15) . . ?
S1 U1 Si1 78.53(7) . . ?
Si2 U1 Si1 109.00(6) . . ?
Si3 U1 Si1 123.29(6) . . ?
C74 S1 U1 82.0(3) . . ?
C10 N1 Si1 115.4(6) . . ?
C10 N1 U1 135.8(5) . . ?
Si1 N1 U1 106.5(3) . . ?
C20 N2 Si2 122.0(5) . . ?
C20 N2 U1 133.2(5) . . ?
Si2 N2 U1 104.7(3) . . ?
C30 N3 Si3 122.7(6) . . ?
C30 N3 U1 129.6(6) . . ?
Si3 N3 U1 106.5(3) . . ?
C1 N4 C6 114.3(7) . . ?
C1 N4 Si2 117.2(5) . . ?
C6 N4 Si2 112.5(5) . . ?
C1 N4 U1 115.7(5) . . ?
C6 N4 U1 102.4(5) . . ?
Si2 N4 U1 91.6(3) . . ?
C3 N5 C2 109.6(7) . . ?
C3 N5 Si3 118.4(6) . . ?
C2 N5 Si3 115.0(5) . . ?
C3 N5 U1 104.3(5) . . ?
C2 N5 U1 117.7(5) . . ?
Si3 N5 U1 90.6(3) . . ?
C4 N6 C5 111.2(7) . . ?
C4 N6 Si1 121.6(6) . . ?
C5 N6 Si1 114.1(6) . . ?
C4 N6 U1 110.2(5) . . ?
C5 N6 U1 108.4(5) . . ?
Si1 N6 U1 88.4(3) . . ?
C70 N7 C74 117.9(8) . . ?
C70 N7 U1 137.5(6) . . ?
C74 N7 U1 102.7(6) . . ?
N1 Si1 N6 100.5(3) . . ?
N1 Si1 C62 112.8(4) . . ?
N6 Si1 C62 112.1(4) . . ?
N1 Si1 C61 114.0(4) . . ?
N6 Si1 C61 111.6(4) . . ?
C62 Si1 C61 106.0(4) . . ?
N1 Si1 U1 43.4(2) . . ?
N6 Si1 U1 58.7(2) . . ?
C62 Si1 U1 136.7(3) . . ?
C61 Si1 U1 116.8(3) . . ?
N2 Si2 N4 98.0(3) . . ?
N2 Si2 C42 113.2(4) . . ?
N4 Si2 C42 111.8(4) . . ?
N2 Si2 C41 117.4(4) . . ?
N4 Si2 C41 109.4(4) . . ?
C42 Si2 C41 106.7(5) . . ?
N2 Si2 U1 44.6(2) . . ?
N4 Si2 U1 54.5(2) . . ?
C42 Si2 U1 133.8(3) . . ?
C41 Si2 U1 119.5(3) . . ?
N3 Si3 N5 98.0(3) . . ?
N3 Si3 C51 111.3(4) . . ?
N5 Si3 C51 111.6(4) . . ?
N3 Si3 C52 117.8(4) . . ?
N5 Si3 C52 110.2(4) . . ?
C51 Si3 C52 107.8(4) . . ?
N3 Si3 U1 43.1(2) . . ?
N5 Si3 U1 56.0(2) . . ?
C51 Si3 U1 131.9(3) . . ?
C52 Si3 U1 120.2(3) . . ?
N4 C1 C2 115.7(7) . . ?
N5 C2 C1 111.5(7) . . ?
N5 C3 C4 113.5(7) . . ?
N6 C4 C3 115.7(6) . . ?
C6 C5 N6 113.3(7) . . ?
N4 C6 C5 115.8(7) . . ?
C15 C10 C11 117.2(9) . . ?
C15 C10 N1 122.2(8) . . ?
C11 C10 N1 120.5(9) . . ?
C10 C11 C12 119.7(10) . . ?
C13 C12 C11 120.8(10) . . ?
C14 C13 C12 119.1(10) . . ?
C13 C14 C15 120.8(11) . . ?
C14 C15 C10 122.4(10) . . ?
C25 C20 N2 122.0(8) . . ?
C25 C20 C21 115.4(9) . . ?
N2 C20 C21 122.5(8) . . ?
C22 C21 C20 121.1(11) . . ?
C23 C22 C21 123.3(12) . . ?
C22 C23 C24 115.9(11) . . ?
C25 C24 C23 122.2(11) . . ?
C24 C25 C20 122.0(10) . . ?
C31 C30 C35 115.5(8) . . ?
C31 C30 N3 121.0(8) . . ?
C35 C30 N3 123.5(8) . . ?
C32 C31 C30 122.1(10) . . ?
C33 C32 C31 121.0(10) . . ?
C34 C33 C32 117.3(10) . . ?
C33 C34 C35 121.9(10) . . ?
C34 C35 C30 121.9(10) . . ?
N7 C70 C71 123.2(10) . . ?
C70 C71 C72 118.5(11) . . ?
C73 C72 C71 120.7(10) . . ?
C72 C73 C74 119.4(10) . . ?
N7 C74 C73 120.0(9) . . ?
N7 C74 S1 116.5(7) . . ?
C73 C74 S1 123.4(8) . . ?

loop_
_geom_bond_atom_site_label_1
_geom_bond_atom_site_label_2
_geom_bond_distance
_geom_bond_site_symmetry_2
_geom_bond_publ_flag
U1 N3 2.309(7) . ?
U1 N1 2.328(7) . ?
U1 N2 2.332(6) . ?
U1 N7 2.536(7) . ?
U1 N4 2.619(7) . ?
U1 N5 2.689(7) . ?
U1 N6 2.775(6) . ?
U1 S1 2.880(2) . ?
U1 Si2 3.216(2) . ?
U1 Si3 3.243(2) . ?
U1 Si1 3.249(2) . ?
S1 C74 1.713(10) . ?
N1 C10 1.417(11) . ?
N1 Si1 1.699(7) . ?
N2 C20 1.396(10) . ?
N2 Si2 1.702(7) . ?
N3 C30 1.409(10) . ?
N3 Si3 1.713(8) . ?
N4 C1 1.464(10) . ?
N4 C6 1.472(10) . ?
N4 Si2 1.794(7) . ?
N5 C3 1.488(10) . ?
N5 C2 1.491(11) . ?
N5 Si3 1.785(6) . ?
N6 C4 1.474(10) . ?
N6 C5 1.521(11) . ?
N6 Si1 1.766(7) . ?
N7 C70 1.347(11) . ?
N7 C74 1.376(11) . ?
Si1 C62 1.864(9) . ?
Si1 C61 1.867(8) . ?
Si2 C42 1.847(9) . ?
Si2 C41 1.849(9) . ?
Si3 C51 1.864(9) . ?
Si3 C52 1.876(9) . ?
C1 C2 1.548(11) . ?
C3 C4 1.534(11) . ?
C5 C6 1.512(11) . ?
C10 C15 1.373(13) . ?
C10 C11 1.396(12) . ?
C11 C12 1.399(14) . ?
C12 C13 1.363(15) . ?
C13 C14 1.357(15) . ?
C14 C15 1.360(14) . ?
C20 C25 1.376(12) . ?
C20 C21 1.415(12) . ?
C21 C22 1.351(15) . ?
C22 C23 1.350(18) . ?
C23 C24 1.393(17) . ?
C24 C25 1.355(14) . ?
C30 C31 1.380(12) . ?
C30 C35 1.384(12) . ?
C31 C32 1.372(13) . ?
C32 C33 1.366(15) . ?
C33 C34 1.359(15) . ?
C34 C35 1.360(13) . ?
C70 C71 1.366(13) . ?
C71 C72 1.368(16) . ?
C72 C73 1.350(14) . ?
C73 C74 1.407(12) . ?
